data_7021115
loop_
_publ_author_name
'Dolci, Sara'
'Marchetti, Fabio'
'Pampaloni, Guido'
'Zacchini, Stefano'

_publ_section_title
;
 A crystallographic and spectroscopic study on the reactions of WCl6 with
 carbonyl compounds.
;
_journal_issue 16
_journal_name_full 'Dalton transactions (Cambridge, England : 2003)'
_journal_page_first 5635
_journal_page_last 5648
_journal_paper_doi 10.1039/c2dt32771f
_journal_volume 42
_journal_year 2013
_chemical_formula_sum 'C16 H17 Cl6 N2 O W'
_chemical_formula_weight 649.87
_chemical_name_systematic
;
?
;
_space_group_IT_number 14
_symmetry_cell_setting monoclinic
_symmetry_space_group_name_Hall '-P 2yn'
_symmetry_space_group_name_H-M 'P 1 21/n 1'
_atom_sites_solution_hydrogens geom
_atom_sites_solution_primary direct
_atom_sites_solution_secondary difmap
_audit_creation_method SHELXL-97
_cell_angle_alpha 90.00
_cell_angle_beta 110.196(9)
_cell_angle_gamma 90.00
_cell_formula_units_Z 4
_cell_length_a 14.390(10)
_cell_length_b 9.985(7)
_cell_length_c 16.622(11)
_cell_measurement_reflns_used 1133
_cell_measurement_temperature 100(2)
_cell_measurement_theta_max 22.1675
_cell_measurement_theta_min 2.3105
_cell_volume 2241(3)
_computing_structure_refinement 'SHELXL-97 (Sheldrick, 1997)'
_computing_structure_solution 'SHELXS-97 (Sheldrick, 1990)'
_diffrn_ambient_temperature 100(2)
_diffrn_measured_fraction_theta_full 0.980
_diffrn_measured_fraction_theta_max 0.980
_diffrn_measurement_device_type 'CCD area detector'
_diffrn_measurement_method 'phi and omega scans'
_diffrn_radiation_monochromator graphite
_diffrn_radiation_source 'fine-focus sealed tube'
_diffrn_radiation_type MoK\a
_diffrn_radiation_wavelength 0.71073
_diffrn_reflns_av_R_equivalents 0.1656
_diffrn_reflns_av_sigmaI/netI 0.2029
_diffrn_reflns_limit_h_max 15
_diffrn_reflns_limit_h_min -17
_diffrn_reflns_limit_k_max 11
_diffrn_reflns_limit_k_min -11
_diffrn_reflns_limit_l_max 19
_diffrn_reflns_limit_l_min -17
_diffrn_reflns_number 11489
_diffrn_reflns_theta_full 25.02
_diffrn_reflns_theta_max 25.02
_diffrn_reflns_theta_min 1.62
_exptl_absorpt_coefficient_mu 5.877
_exptl_absorpt_correction_T_max 0.5641
_exptl_absorpt_correction_T_min 0.4014
_exptl_absorpt_correction_type empirical
_exptl_crystal_colour pale-yellow
_exptl_crystal_density_diffrn 1.926
_exptl_crystal_density_method 'not measured'
_exptl_crystal_description needle
_exptl_crystal_F_000 1244
_exptl_crystal_size_max 0.19
_exptl_crystal_size_mid 0.13
_exptl_crystal_size_min 0.11
_refine_diff_density_max 2.301
_refine_diff_density_min -1.677
_refine_diff_density_rms 0.240
_refine_ls_extinction_method none
_refine_ls_goodness_of_fit_ref 0.955
_refine_ls_hydrogen_treatment mixed
_refine_ls_matrix_type full
_refine_ls_number_parameters 238
_refine_ls_number_reflns 3877
_refine_ls_number_restraints 85
_refine_ls_restrained_S_all 0.947
_refine_ls_R_factor_all 0.1739
_refine_ls_R_factor_gt 0.0695
_refine_ls_shift/su_max 0.000
_refine_ls_shift/su_mean 0.000
_refine_ls_structure_factor_coef Fsqd
_refine_ls_weighting_details 'calc w=1/[\s^2^(Fo^2^)+(0.0831P)^2^+0.0000P] where P=(Fo^2^+2Fc^2^)/3'
_refine_ls_weighting_scheme calc
_refine_ls_wR_factor_gt 0.1478
_refine_ls_wR_factor_ref 0.1873
_reflns_number_gt 1904
_reflns_number_total 3877
_reflns_threshold_expression >2sigma(I)
_cod_data_source_file c2dt32771f.txt
_cod_data_source_block fm100511_P21N
_cod_depositor_comments
;
The following automatic conversions were performed:

'_symmetry_cell_setting' value 'Monoclinic' changed to 'monoclinic'
according to /home/saulius/struct/CIF-dictionaries/cif_core.dic
dictionary named 'cif_core.dic' version 2.4.2 from 2011-04-26.

Automatic conversion script
Id: cif_fix_values 1891 2012-01-12 08:04:46Z andrius 
;
_cod_original_sg_symbol_H-M P2(1)/n
_cod_database_code 7021115

loop_
_symmetry_equiv_pos_as_xyz
'x, y, z'
'-x+1/2, y+1/2, -z+1/2'
'-x, -y, -z'
'x-1/2, -y-1/2, z-1/2'

loop_
_atom_site_label
_atom_site_type_symbol
_atom_site_fract_x
_atom_site_fract_y
_atom_site_fract_z
_atom_site_U_iso_or_equiv
_atom_site_adp_type
_atom_site_occupancy
_atom_site_symmetry_multiplicity
_atom_site_calc_flag
_atom_site_refinement_flags
W1 W 0.87998(6) 0.36703(6) 0.12652(6) 0.0368(3) Uani 1 1 d .
Cl1 Cl 0.7496(4) 0.2823(5) 0.0100(3) 0.0539(15) Uani 1 1 d .
Cl2 Cl 0.9871(4) 0.2443(4) 0.0798(4) 0.0528(15) Uani 1 1 d .
Cl3 Cl 0.8657(4) 0.1856(4) 0.2107(3) 0.0434(13) Uani 1 1 d .
Cl4 Cl 1.0125(4) 0.4552(5) 0.2355(3) 0.0508(14) Uani 1 1 d .
Cl5 Cl 0.7672(4) 0.4799(4) 0.1718(4) 0.0484(14) Uani 1 1 d .
Cl6 Cl 0.8925(4) 0.5486(4) 0.0417(4) 0.0476(14) Uani 1 1 d .
C1 C 0.7147(13) 0.9702(17) -0.0965(12) 0.042(5) Uani 1 1 d U
H1A H 0.6601 0.9442 -0.0773 0.063 Uiso 1 1 calc R
H1B H 0.7126 0.9157 -0.1461 0.063 Uiso 1 1 calc R
H1C H 0.7082 1.0650 -0.1127 0.063 Uiso 1 1 calc R
C2 C 0.8121(14) 0.9480(15) -0.0248(13) 0.036(4) Uani 1 1 d U
O1 O 0.8902(9) 0.9740(11) -0.0341(8) 0.038(3) Uani 1 1 d .
C3 C 0.8894(12) 0.8674(15) 0.1214(11) 0.029(4) Uani 1 1 d U
C4 C 0.8829(13) 0.8140(15) 0.2007(12) 0.037(5) Uani 1 1 d U
H4A H 0.8133 0.7974 0.1935 0.056 Uiso 1 1 calc R
H4B H 0.9109 0.8787 0.2471 0.056 Uiso 1 1 calc R
H4C H 0.9200 0.7298 0.2150 0.056 Uiso 1 1 calc R
C5 C 0.7117(14) 0.8598(18) 0.0560(13) 0.044(4) Uani 1 1 d U
C6 C 0.6685(15) 0.7360(18) 0.0235(13) 0.047(4) Uani 1 1 d U
H6 H 0.7010 0.6727 -0.0004 0.056 Uiso 1 1 calc R
C7 C 0.5746(15) 0.712(2) 0.0283(14) 0.059(4) Uani 1 1 d U
H7 H 0.5428 0.6288 0.0074 0.070 Uiso 1 1 calc R
C8 C 0.5271(16) 0.803(2) 0.0619(14) 0.060(4) Uani 1 1 d U
H8 H 0.4635 0.7808 0.0634 0.072 Uiso 1 1 calc R
C9 C 0.6634(14) 0.9544(18) 0.0883(13) 0.044(4) Uani 1 1 d U
H9 H 0.6935 1.0388 0.1071 0.053 Uiso 1 1 calc R
C10 C 1.0709(13) 0.8815(14) 0.1911(12) 0.035(3) Uani 1 1 d U
C11 C 1.1379(14) 0.7844(17) 0.1850(12) 0.042(4) Uani 1 1 d U
H11 H 1.1209 0.7225 0.1388 0.050 Uiso 1 1 calc R
C12 C 1.2321(14) 0.7821(17) 0.2504(12) 0.044(4) Uani 1 1 d U
H12 H 1.2803 0.7209 0.2454 0.052 Uiso 1 1 calc R
C13 C 1.2565(14) 0.8633(16) 0.3199(13) 0.045(4) Uani 1 1 d U
H13 H 1.3191 0.8575 0.3645 0.054 Uiso 1 1 calc R
C14 C 1.1840(14) 0.9572(16) 0.3226(13) 0.044(4) Uani 1 1 d U
H14 H 1.1988 1.0175 0.3696 0.053 Uiso 1 1 calc R
C15 C 1.0930(14) 0.9635(16) 0.2589(13) 0.041(4) Uani 1 1 d U
H15 H 1.0453 1.0265 0.2630 0.049 Uiso 1 1 calc R
C16 C 0.5676(15) 0.924(2) 0.0934(14) 0.056(4) Uani 1 1 d U
H16 H 0.5341 0.9861 0.1175 0.067 Uiso 1 1 calc R
N1 N 0.8076(10) 0.8927(11) 0.0515(9) 0.025(3) Uani 1 1 d .
N2 N 0.9779(11) 0.8963(11) 0.1202(9) 0.031(4) Uani 1 1 d D
H2 H 0.987(13) 0.921(16) 0.074(6) 0.037 Uiso 1 1 d D

loop_
_atom_site_aniso_label
_atom_site_aniso_U_11
_atom_site_aniso_U_22
_atom_site_aniso_U_33
_atom_site_aniso_U_23
_atom_site_aniso_U_13
_atom_site_aniso_U_12
W1 0.0413(5) 0.0183(3) 0.0558(6) -0.0016(4) 0.0230(4) -0.0026(3)
Cl1 0.063(4) 0.041(2) 0.050(4) 0.005(2) 0.009(3) -0.015(2)
Cl2 0.060(4) 0.029(2) 0.084(5) -0.004(2) 0.044(3) 0.002(2)
Cl3 0.056(3) 0.0227(19) 0.058(4) 0.006(2) 0.028(3) 0.0037(19)
Cl4 0.052(3) 0.048(3) 0.054(4) -0.008(2) 0.020(3) -0.012(2)
Cl5 0.052(3) 0.024(2) 0.086(4) 0.008(2) 0.045(3) 0.0036(19)
Cl6 0.053(3) 0.027(2) 0.073(4) 0.005(2) 0.034(3) -0.0021(19)
C1 0.035(10) 0.037(9) 0.064(13) 0.012(9) 0.028(9) -0.007(7)
C2 0.035(10) 0.022(8) 0.069(13) -0.003(8) 0.042(10) 0.004(7)
O1 0.030(8) 0.043(7) 0.048(9) 0.004(6) 0.021(7) -0.002(5)
C3 0.025(9) 0.026(7) 0.035(10) 0.011(8) 0.010(8) -0.010(8)
C4 0.039(10) 0.019(7) 0.055(12) 0.002(8) 0.017(9) -0.005(7)
C5 0.040(8) 0.043(7) 0.052(8) 0.005(7) 0.020(7) 0.002(6)
C6 0.044(8) 0.042(7) 0.057(8) 0.008(7) 0.020(7) -0.008(6)
C7 0.049(8) 0.057(8) 0.067(9) 0.008(7) 0.017(8) -0.015(7)
C8 0.047(9) 0.066(8) 0.068(9) 0.008(8) 0.021(8) -0.004(7)
C9 0.041(8) 0.050(7) 0.052(8) 0.006(7) 0.028(7) 0.003(6)
C10 0.037(7) 0.021(6) 0.049(8) 0.001(6) 0.019(7) 0.006(6)
C11 0.047(8) 0.033(6) 0.050(8) 0.004(6) 0.023(7) 0.012(6)
C12 0.048(8) 0.037(6) 0.053(9) 0.007(6) 0.027(7) 0.013(6)
C13 0.051(8) 0.032(6) 0.056(8) 0.002(6) 0.026(7) 0.004(6)
C14 0.043(8) 0.030(6) 0.062(9) -0.003(6) 0.023(7) -0.001(6)
C15 0.038(7) 0.030(6) 0.059(9) -0.005(6) 0.023(7) 0.006(6)
C16 0.044(8) 0.065(8) 0.064(9) 0.006(7) 0.024(7) 0.003(7)
N1 0.030(8) 0.016(6) 0.035(9) 0.004(6) 0.020(7) 0.002(5)
N2 0.045(10) 0.011(6) 0.033(10) -0.003(6) 0.009(8) 0.008(6)

loop_
_atom_type_symbol
_atom_type_description
_atom_type_scat_dispersion_real
_atom_type_scat_dispersion_imag
_atom_type_scat_source
C C 0.0033 0.0016 'International Tables Vol C Tables 4.2.6.8 and 6.1.1.4'
H H 0.0000 0.0000 'International Tables Vol C Tables 4.2.6.8 and 6.1.1.4'
N N 0.0061 0.0033 'International Tables Vol C Tables 4.2.6.8 and 6.1.1.4'
Cl Cl 0.1484 0.1585 'International Tables Vol C Tables 4.2.6.8 and 6.1.1.4'
W W -0.8490 6.8722 'International Tables Vol C Tables 4.2.6.8 and 6.1.1.4'
O O 0.0106 0.0060 'International Tables Vol C Tables 4.2.6.8 and 6.1.1.4'

loop_
_geom_angle_atom_site_label_1
_geom_angle_atom_site_label_2
_geom_angle_atom_site_label_3
_geom_angle
Cl2 W1 Cl4 90.0(2)
Cl2 W1 Cl5 176.90(16)
Cl4 W1 Cl5 92.38(19)
Cl2 W1 Cl1 88.1(2)
Cl4 W1 Cl1 176.56(19)
Cl5 W1 Cl1 89.6(2)
Cl2 W1 Cl6 90.54(18)
Cl4 W1 Cl6 87.86(19)
Cl5 W1 Cl6 91.57(17)
Cl1 W1 Cl6 89.28(18)
Cl2 W1 Cl3 89.82(17)
Cl4 W1 Cl3 92.60(18)
Cl5 W1 Cl3 88.05(16)
Cl1 W1 Cl3 90.27(17)
Cl6 W1 Cl3 179.41(18)
C2 C1 H1A 109.5
C2 C1 H1B 109.5
H1A C1 H1B 109.5
C2 C1 H1C 109.5
H1A C1 H1C 109.5
H1B C1 H1C 109.5
O1 C2 N1 122.2(18)
O1 C2 C1 121.0(18)
N1 C2 C1 116.8(15)
N2 C3 N1 120.3(15)
N2 C3 C4 117.4(15)
N1 C3 C4 122.2(15)
C3 C4 H4A 109.5
C3 C4 H4B 109.5
H4A C4 H4B 109.5
C3 C4 H4C 109.5
H4A C4 H4C 109.5
H4B C4 H4C 109.5
C9 C5 C6 122.3(19)
C9 C5 N1 118.7(16)
C6 C5 N1 118.9(17)
C7 C6 C5 116.0(19)
C7 C6 H6 122.0
C5 C6 H6 122.0
C8 C7 C6 122(2)
C8 C7 H7 118.8
C6 C7 H7 118.8
C7 C8 C16 123(2)
C7 C8 H8 118.7
C16 C8 H8 118.7
C5 C9 C16 120.0(18)
C5 C9 H9 120.0
C16 C9 H9 120.0
C15 C10 C11 121.1(17)
C15 C10 N2 120.3(15)
C11 C10 N2 118.5(15)
C10 C11 C12 117.2(17)
C10 C11 H11 121.4
C12 C11 H11 121.4
C13 C12 C11 122.9(17)
C13 C12 H12 118.5
C11 C12 H12 118.5
C12 C13 C14 116.5(18)
C12 C13 H13 121.8
C14 C13 H13 121.8
C15 C14 C13 121.6(18)
C15 C14 H14 119.2
C13 C14 H14 119.2
C10 C15 C14 120.5(17)
C10 C15 H15 119.8
C14 C15 H15 119.8
C8 C16 C9 117(2)
C8 C16 H16 121.6
C9 C16 H16 121.6
C3 N1 C2 123.1(14)
C3 N1 C5 118.3(14)
C2 N1 C5 118.6(14)
C3 N2 C10 126.3(15)
C3 N2 H2 122(10)
C10 N2 H2 112(10)

loop_
_geom_bond_atom_site_label_1
_geom_bond_atom_site_label_2
_geom_bond_distance
W1 Cl2 2.304(5)
W1 Cl4 2.304(5)
W1 Cl5 2.305(5)
W1 Cl1 2.340(5)
W1 Cl6 2.341(5)
W1 Cl3 2.342(5)
C1 C2 1.51(2)
C1 H1A 0.9800
C1 H1B 0.9800
C1 H1C 0.9800
C2 O1 1.214(19)
C2 N1 1.41(2)
C3 N2 1.31(2)
C3 N1 1.36(2)
C3 C4 1.45(2)
C4 H4A 0.9800
C4 H4B 0.9800
C4 H4C 0.9800
C5 C9 1.39(3)
C5 C6 1.41(2)
C5 N1 1.44(2)
C6 C7 1.40(3)
C6 H6 0.9500
C7 C8 1.37(3)
C7 H7 0.9500
C8 C16 1.37(3)
C8 H8 0.9500
C9 C16 1.44(3)
C9 H9 0.9500
C10 C15 1.34(2)
C10 C11 1.40(2)
C10 N2 1.45(2)
C11 C12 1.42(2)
C11 H11 0.9500
C12 C13 1.35(2)
C12 H12 0.9500
C13 C14 1.41(2)
C13 H13 0.9500
C14 C15 1.37(2)
C14 H14 0.9500
C15 H15 0.9500
C16 H16 0.9500
N2 H2 0.87(2)

loop_
_geom_hbond_atom_site_label_D
_geom_hbond_atom_site_label_H
_geom_hbond_atom_site_label_A
_geom_hbond_distance_DH
_geom_hbond_distance_HA
_geom_hbond_distance_DA
_geom_hbond_angle_DHA
_geom_hbond_site_symmetry_A
N2 H2 O1 0.87(2) 1.92(14) 2.558(18) 129(15) .
N2 H2 O1 0.87(2) 2.33(12) 3.03(2) 138(15) 3_775

loop_
_geom_torsion_atom_site_label_1
_geom_torsion_atom_site_label_2
_geom_torsion_atom_site_label_3
_geom_torsion_atom_site_label_4
_geom_torsion
C9 C5 C6 C7 -2(3)
N1 C5 C6 C7 -178.7(17)
C5 C6 C7 C8 1(3)
C6 C7 C8 C16 0(3)
C6 C5 C9 C16 3(3)
N1 C5 C9 C16 179.9(16)
C15 C10 C11 C12 -4(3)
N2 C10 C11 C12 173.1(16)
C10 C11 C12 C13 4(3)
C11 C12 C13 C14 -3(3)
C12 C13 C14 C15 1(3)
C11 C10 C15 C14 3(3)
N2 C10 C15 C14 -174.5(16)
C13 C14 C15 C10 -1(3)
C7 C8 C16 C9 1(3)
C5 C9 C16 C8 -3(3)
N2 C3 N1 C2 1(2)
C4 C3 N1 C2 178.1(14)
N2 C3 N1 C5 -179.6(14)
C4 C3 N1 C5 -3(2)
O1 C2 N1 C3 2(2)
C1 C2 N1 C3 -180.0(14)
O1 C2 N1 C5 -177.6(14)
C1 C2 N1 C5 1(2)
C9 C5 N1 C3 88(2)
C6 C5 N1 C3 -95(2)
C9 C5 N1 C2 -93(2)
C6 C5 N1 C2 84(2)
N1 C3 N2 C10 176.5(13)
C4 C3 N2 C10 -1(2)
C15 C10 N2 C3 -71(2)
C11 C10 N2 C3 111.9(19)
